data_7128165
loop_
_publ_author_name
'Siddique, Rashid G.'
'Arachchige, Kasun S. A.'
'Al-Fayaad, Hydar A'
'Brock, Aidan J.'
'Micallef, Aaron S.'
'Luis, Ena T.'
'Thoburn, John D.'
'McMurtrie, John C.'
'Clegg, Jack K.'

_publ_section_title
;
 The kinetics and mechanism of interconversion within a system of
 [Fe<sub>2</sub>L<sub>3</sub>]<sup>4+</sup> helicates and
 [Fe<sub>4</sub>L<sub>6</sub>]<sup>8+</sup> cages.
;
_journal_issue 40
_journal_name_full 'Chemical communications (Cambridge, England)'
_journal_page_first 4918
_journal_page_last 4921
_journal_paper_doi 10.1039/d1cc01583d
_journal_volume 57
_journal_year 2021
_chemical_formula_moiety 'C156 H126 Fe4 N24, 8(F6 P), 9(C4 H8 O), 13.5(C2 H3 N)'
_chemical_formula_sum 'C219 H238.5 F48 Fe4 N37.5 O9 P8'
_chemical_formula_weight 4923.1401
_space_group_crystal_system trigonal
_space_group_IT_number 147
_space_group_name_Hall '-P 3'
_space_group_name_H-M_alt 'P -3'
_atom_sites_solution_hydrogens geom
_atom_sites_solution_primary dual
_audit_creation_date 2020-11-16
_audit_creation_method
;
Olex2 1.3
(compiled 2020.07.31 svn.rc2a77460 for OlexSys, GUI svn.r6145)
;
_audit_update_record
;
2021-02-01 deposited with the CCDC.	2021-04-13 downloaded from the CCDC.
;
_cell_angle_alpha 90
_cell_angle_beta 90
_cell_angle_gamma 120
_cell_formula_units_Z 2
_cell_length_a 21.2196(8)
_cell_length_b 21.2196(8)
_cell_length_c 30.9753(11)
_cell_measurement_reflns_used 20489
_cell_measurement_temperature 100.0(3)
_cell_measurement_theta_max 29.5260
_cell_measurement_theta_min 2.3220
_cell_volume 12078.7(8)
_computing_cell_refinement 'CrysAlisPro 1.171.40.61a (Rigaku OD, 2019)'
_computing_data_collection 'CrysAlisPro 1.171.40.61a (Rigaku OD, 2019)'
_computing_data_reduction 'CrysAlisPro 1.171.40.61a (Rigaku OD, 2019)'
_computing_molecular_graphics 'Olex2 1.3 (Dolomanov et al., 2009)'
_computing_publication_material 'Olex2 1.3 (Dolomanov et al., 2009)'
_computing_structure_refinement 'SHELXL 2018/3 (Sheldrick, 2015)'
_computing_structure_solution 'SHELXT 2018/2 (Sheldrick, 2018)'
_diffrn_ambient_environment N~2~
_diffrn_ambient_temperature 100.0(3)
_diffrn_detector 'Hybrid Pixel Array Detector'
_diffrn_detector_area_resol_mean 5.8140
_diffrn_detector_type 'Pilatus 300K'
_diffrn_measured_fraction_theta_full 0.996
_diffrn_measured_fraction_theta_max 0.995
_diffrn_measurement_details
;
List of Runs (angles in degrees, time in seconds):

  # Type    Start    End  Width  t~exp~   \w     \q     \k     \f   Frames
#--------------------------------------------------------------------------
  1  \w    -11.00  85.00   0.50  120.00    --    8.20  43.00  85.00  192
  2  \w     -2.00  46.00   0.50  120.00    --    8.20 -99.00 120.00   96
  3  \w     24.00  53.00   0.50  120.00    --    8.20-112.00 159.61   58
  4  \w     -2.00  34.00   0.50  120.00    --    8.20 -99.00  30.00   72
;
_diffrn_measurement_device 'four-circle diffractometer'
_diffrn_measurement_device_type 'XtaLAB Synergy, Dualflex, Pilatus 300K'
_diffrn_measurement_method '\w scans'
_diffrn_orient_matrix_type 'CrysAlisPro convention (1999,Acta A55,543-557)'
_diffrn_orient_matrix_UB_11 0.0374532000
_diffrn_orient_matrix_UB_12 0.0206089000
_diffrn_orient_matrix_UB_13 0.0054225000
_diffrn_orient_matrix_UB_21 -0.0093791000
_diffrn_orient_matrix_UB_22 0.0040065000
_diffrn_orient_matrix_UB_23 0.0213845000
_diffrn_orient_matrix_UB_31 -0.0003196000
_diffrn_orient_matrix_UB_32 -0.0323936000
_diffrn_orient_matrix_UB_33 0.0060716000
_diffrn_radiation_monochromator mirror
_diffrn_radiation_probe x-ray
_diffrn_radiation_type 'Mo K\a'
_diffrn_radiation_wavelength 0.71073
_diffrn_reflns_av_R_equivalents 0.1082
_diffrn_reflns_av_unetI/netI 0.0665
_diffrn_reflns_Laue_measured_fraction_full 0.996
_diffrn_reflns_Laue_measured_fraction_max 0.995
_diffrn_reflns_limit_h_max 28
_diffrn_reflns_limit_h_min -28
_diffrn_reflns_limit_k_max 28
_diffrn_reflns_limit_k_min -24
_diffrn_reflns_limit_l_max 40
_diffrn_reflns_limit_l_min -41
_diffrn_reflns_number 85859
_diffrn_reflns_point_group_measured_fraction_full 0.996
_diffrn_reflns_point_group_measured_fraction_max 0.995
_diffrn_reflns_theta_full 25.242
_diffrn_reflns_theta_max 28.281
_diffrn_reflns_theta_min 2.216
_diffrn_source 'micro-focus sealed X-ray tube'
_diffrn_source_type 'PhotonJet (Mo) X-ray Source'
_exptl_absorpt_coefficient_mu 0.373
_exptl_absorpt_correction_T_max 1.00000
_exptl_absorpt_correction_T_min 0.68292
_exptl_absorpt_correction_type multi-scan
_exptl_absorpt_process_details
;
CrysAlisPro 1.171.40.61a (Rigaku Oxford Diffraction, 2019)
Empirical absorption correction using spherical harmonics,
 implemented in SCALE3 ABSPACK scaling algorithm.
;
_exptl_crystal_colour red
_exptl_crystal_colour_primary red
_exptl_crystal_density_diffrn 1.354
_exptl_crystal_description block
_exptl_crystal_F_000 4210
_exptl_crystal_size_max 0.15
_exptl_crystal_size_mid 0.12
_exptl_crystal_size_min 0.06
_refine_diff_density_max 1.452
_refine_diff_density_min -1.069
_refine_diff_density_rms 0.118
_refine_ls_extinction_method none
_refine_ls_goodness_of_fit_ref 1.080
_refine_ls_hydrogen_treatment constr
_refine_ls_matrix_type full
_refine_ls_number_parameters 755
_refine_ls_number_reflns 19903
_refine_ls_number_restraints 46
_refine_ls_restrained_S_all 1.094
_refine_ls_R_factor_all 0.1642
_refine_ls_R_factor_gt 0.1300
_refine_ls_shift/su_max 0.000
_refine_ls_shift/su_mean 0.000
_refine_ls_structure_factor_coef Fsqd
_refine_ls_weighting_details 'w=1/[\s^2^(Fo^2^)+(0.1000P)^2^+40.0000P] where P=(Fo^2^+2Fc^2^)/3'
_refine_ls_weighting_scheme calc
_refine_ls_wR_factor_gt 0.3195
_refine_ls_wR_factor_ref 0.3394
_reflns_Friedel_coverage 0.000
_reflns_number_gt 11901
_reflns_number_total 19903
_reflns_threshold_expression 'I > 2\s(I)'
_cod_data_source_file d1cc01583d2.cif
_cod_data_source_block fe4l'6
_cod_depositor_comments 'Adding full bibliography for 7128164--7128169.cif.'
_cod_original_cell_volume 12078.7(10)
_cod_original_formula_sum 'C219 H238.50 F48 Fe4 N37.50 O9 P8'
_cod_database_code 7128165
_shelx_shelxl_version_number 2018/3
_chemical_oxdiff_formula 'C240 H200 N12 Fe4 P8 F48'
_shelx_space_group_comment
;
The symmetry employed for this shelxl refinement is uniquely defined
by the following loop, which should always be used as a source of
symmetry information in preference to the above space-group names.
They are only intended as comments.
;
_shelx_estimated_absorpt_t_max 0.978
_shelx_estimated_absorpt_t_min 0.946
_reflns_odcompleteness_completeness 99.55
_reflns_odcompleteness_iscentric 1
_reflns_odcompleteness_theta 28.22
_olex2_refinement_description
;
1. Fixed Uiso
 At 1.2 times of:
  All C(H) groups, All C(H,H) groups
 At 1.5 times of:
  All C(H,H,H) groups
2. Restrained distances
 P2-F13
 1.6 with sigma of 0.02
3. Uiso/Uaniso restraints and constraints
Uanis(F3) \\sim Ueq, Uanis(F5) \\sim Ueq, Uanis(F1) \\sim Ueq, Uanis(F12) \\sim
Ueq, Uanis(F7) \\sim Ueq: with sigma of 0.01 and sigma for terminal atoms of
0.005
Uanis(F6) \\sim Ueq: with sigma of 0.01 and sigma for terminal atoms of 0.005
Uanis(O2) = Uanis(C57) = Uanis(C58) = Uanis(C59) = Uanis(C60) = Uanis(O1) =
Uanis(C53) = Uanis(C54) = Uanis(C55) = Uanis(C56)
4. Rigid body (RIGU) restrains
 C61, C62, N9
 with sigma for 1-2 distances of 0.004 and sigma for 1-3 distances of 0.004
 F14, F13
 with sigma for 1-2 distances of 0.004 and sigma for 1-3 distances of 0.004
5. Others
 Fixed Sof: C53(0.75) H53A(0.75) H53B(0.75) C54(0.75) H54A(0.75) H54B(0.75)
 C55(0.75) H55A(0.75) H55B(0.75) C56(0.75) H56A(0.75) H56B(0.75) O1(0.75)
 O2(0.75) C57(0.75) H57A(0.75) H57B(0.75) C58(0.75) H58A(0.75) H58B(0.75)
 C59(0.75) H59A(0.75) H59B(0.75) C60(0.75) H60A(0.75) H60B(0.75) N9(0.5)
 C62(0.5) C61(0.5) H61A(0.5) H61B(0.5) H61C(0.5)
6.a Free rotating group:
 O2(C57,C58,C59,C60)
6.b Secondary CH2 refined with riding coordinates:
 C53(H53A,H53B), C54(H54A,H54B), C55(H55A,H55B), C56(H56A,H56B), C57(H57A,
 H57B), C58(H58A,H58B), C59(H59A,H59B), C60(H60A,H60B)
6.c Aromatic/amide H refined with riding coordinates:
 C47(H47), C36(H36), C39(H39), C21(H21), C44(H44), C26(H26), C10(H10),
 C45(H45), C30(H30), C23(H23), C29(H29), C27(H27), C38(H38), C49(H49), C28(H28),
  C52(H52), C3(H3), C50(H50), C42(H42), C34(H34), C15(H15), C25(H25), C2(H2),
 C4(H4), C41(H41), C51(H51), C16(H16), C33(H33), C1(H1), C24(H24), C19(H19),
 C18(H18), C13(H13), C8(H8), C7(H7), C12(H12)
6.d Idealised Me refined as rotating group:
 C61(H61A,H61B,H61C)
;
_smtbx_masks_void_probe_radius 1.2
_smtbx_masks_void_truncation_radius 1.2
_olex2_submission_special_instructions 'No special instructions were received'
_oxdiff_exptl_absorpt_empirical_details
;
Empirical correction (ABSPACK) includes:
- Absorption correction using spherical harmonics
- Frame scaling
;
_oxdiff_exptl_absorpt_empirical_full_max 1.633
_oxdiff_exptl_absorpt_empirical_full_min 0.639

loop_
_space_group_symop_operation_xyz
'x, y, z'
'-y, x-y, z'
'-x+y, -x, z'
'-x, -y, -z'
'y, -x+y, -z'
'x-y, x, -z'

loop_
_atom_site_label
_atom_site_type_symbol
_atom_site_fract_x
_atom_site_fract_y
_atom_site_fract_z
_atom_site_U_iso_or_equiv
_atom_site_adp_type
_atom_site_occupancy
_atom_site_site_symmetry_order
_atom_site_calc_flag
_atom_site_refinement_flags_posn
_atom_site_refinement_flags_adp
_atom_site_refinement_flags_occupancy
_atom_site_disorder_assembly
_atom_site_disorder_group
Fe2 Fe 0.69447(4) -0.01209(4) 0.17773(2) 0.0435(2) Uani 1 1 d . . . . .
Fe1 Fe 0.666667 0.333333 0.52447(4) 0.0600(4) Uani 1 3 d S T P . .
N7 N 0.3020(2) 0.2224(2) 0.19703(12) 0.0422(9) Uani 1 1 d . . . . .
N5 N 0.7439(2) -0.0030(2) 0.12287(14) 0.0485(10) Uani 1 1 d . . . . .
N4 N 0.6086(3) -0.1073(2) 0.16559(14) 0.0503(10) Uani 1 1 d . . . . .
N6 N 0.6514(2) 0.0347(2) 0.14410(13) 0.0431(9) Uani 1 1 d . . . . .
N8 N 0.2029(2) 0.2540(3) 0.21144(14) 0.0536(11) Uani 1 1 d . . . . .
N3 N 0.6389(2) -0.0211(2) 0.22979(14) 0.0480(10) Uani 1 1 d . . . . .
N2 N 0.7208(3) 0.2990(3) 0.49100(13) 0.0585(12) Uani 1 1 d . . . . .
N1 N 0.7574(3) 0.3816(3) 0.55718(13) 0.0672(14) Uani 1 1 d . . . . .
C47 C 0.3539(3) 0.2067(3) 0.18476(16) 0.0437(10) Uani 1 1 d . . . . .
H47 H 0.387738 0.235766 0.163136 0.052 Uiso 1 1 calc R U . . .
C43 C 0.3595(3) 0.1495(3) 0.20260(16) 0.0441(10) Uani 1 1 d . . . . .
C40 C 0.4164(3) 0.1348(3) 0.18573(17) 0.0491(11) Uani 1 1 d . . . . .
C35 C 0.5773(3) 0.0900(3) 0.13454(17) 0.0539(13) Uani 1 1 d . . . . .
C37 C 0.5225(3) 0.1056(3) 0.15247(17) 0.0509(12) Uani 1 1 d . . . . .
C46 C 0.2517(3) 0.1781(3) 0.22629(16) 0.0483(11) Uani 1 1 d . . . . .
C36 C 0.6023(3) 0.0526(3) 0.15785(15) 0.0427(10) Uani 1 1 d . . . . .
H36 H 0.583490 0.037912 0.186188 0.051 Uiso 1 1 calc R U . . .
C22 C 0.5573(3) -0.1334(3) 0.1957(2) 0.0583(14) Uani 1 1 d . . . . .
C48 C 0.1964(3) 0.1972(3) 0.23522(18) 0.0536(13) Uani 1 1 d . . . . .
C31 C 0.7318(3) 0.0338(3) 0.09181(17) 0.0537(13) Uani 1 1 d . . . . .
C39 C 0.4366(4) 0.1459(4) 0.1438(2) 0.0677(17) Uani 1 1 d . . . . .
H39 H 0.414003 0.163994 0.124901 0.081 Uiso 1 1 calc R U . . .
C21 C 0.6583(3) 0.0268(3) 0.26220(17) 0.0521(12) Uani 1 1 d . . . . .
H21 H 0.703041 0.071242 0.259524 0.062 Uiso 1 1 calc R U . . .
C44 C 0.3110(3) 0.1077(3) 0.23379(18) 0.0560(13) Uani 1 1 d . . . . .
H44 H 0.314173 0.068814 0.246790 0.067 Uiso 1 1 calc R U . . .
C32 C 0.6775(3) 0.0537(3) 0.10367(16) 0.0530(13) Uani 1 1 d . . . . .
C11 C 0.7052(4) 0.1743(4) 0.3997(2) 0.0717(18) Uani 1 1 d . . . . .
C26 C 0.5966(4) -0.1477(3) 0.12984(19) 0.0613(15) Uani 1 1 d . . . . .
H26 H 0.632746 -0.130237 0.107939 0.074 Uiso 1 1 calc R U . . .
C10 C 0.6955(4) 0.2519(4) 0.45729(16) 0.0637(16) Uani 1 1 d . . . . .
H10 H 0.646602 0.233688 0.448404 0.076 Uiso 1 1 calc R U . . .
C14 C 0.6464(4) 0.0701(4) 0.3336(2) 0.0727(19) Uani 1 1 d . . . . .
C45 C 0.2567(3) 0.1229(3) 0.24630(18) 0.0589(14) Uani 1 1 d . . . . .
H45 H 0.223427 0.095267 0.268527 0.071 Uiso 1 1 calc R U . . .
C30 C 0.7673(4) 0.0491(5) 0.0531(2) 0.077(2) Uani 1 1 d . . . . .
H30 H 0.757551 0.074960 0.031538 0.093 Uiso 1 1 calc R U . . .
C17 C 0.6187(4) 0.0165(3) 0.2985(2) 0.0679(17) Uani 1 1 d . . . . .
C23 C 0.4936(4) -0.1982(3) 0.1914(3) 0.0765(19) Uani 1 1 d . . . . .
H23 H 0.457858 -0.214753 0.213537 0.092 Uiso 1 1 calc R U . . .
C5 C 0.8123(4) 0.3727(4) 0.54019(19) 0.0665(16) Uani 1 1 d . . . . .
C29 C 0.8172(4) 0.0270(4) 0.0453(2) 0.0731(18) Uani 1 1 d . . . . .
H29 H 0.841487 0.036756 0.018289 0.088 Uiso 1 1 calc R U . . .
C20 C 0.5743(4) -0.0839(3) 0.2334(2) 0.0642(16) Uani 1 1 d . . . . .
C6 C 0.7905(4) 0.3233(4) 0.50352(19) 0.0682(16) Uani 1 1 d . . . . .
C9 C 0.7370(4) 0.2288(4) 0.4351(2) 0.0699(17) Uani 1 1 d . . . . .
C27 C 0.7931(4) -0.0238(3) 0.11458(19) 0.0607(15) Uani 1 1 d . . . . .
H27 H 0.801853 -0.050311 0.136161 0.073 Uiso 1 1 calc R U . . .
C38 C 0.4894(4) 0.1318(4) 0.1271(2) 0.0712(18) Uani 1 1 d . . . . .
H38 H 0.502107 0.140843 0.097466 0.085 Uiso 1 1 calc R U . . .
C49 C 0.1391(3) 0.1612(4) 0.2637(2) 0.0753(19) Uani 1 1 d . . . . .
H49 H 0.134261 0.120970 0.279788 0.090 Uiso 1 1 calc R U . . .
C28 C 0.8312(4) -0.0088(4) 0.0766(2) 0.0643(15) Uani 1 1 d . . . . .
H28 H 0.866554 -0.023120 0.072338 0.077 Uiso 1 1 calc R U . . .
C52 C 0.1521(3) 0.2738(4) 0.2160(2) 0.0622(15) Uani 1 1 d . . . . .
H52 H 0.155402 0.312437 0.198846 0.075 Uiso 1 1 calc R U . . .
C3 C 0.8945(5) 0.4520(5) 0.5919(3) 0.093(2) Uani 1 1 d . . . . .
H3 H 0.942010 0.477192 0.603907 0.111 Uiso 1 1 calc R U . . .
C50 C 0.0894(4) 0.1836(5) 0.2686(2) 0.082(2) Uani 1 1 d . . . . .
H50 H 0.050822 0.159596 0.288707 0.099 Uiso 1 1 calc R U . . .
C42 C 0.5034(5) 0.0959(5) 0.1961(2) 0.090(3) Uani 1 1 d . . . . .
H42 H 0.528081 0.080672 0.215377 0.108 Uiso 1 1 calc R U . . .
C34 C 0.6081(5) 0.1116(6) 0.0942(2) 0.097(3) Uani 1 1 d . . . . .
H34 H 0.595835 0.141005 0.077041 0.116 Uiso 1 1 calc R U . . .
C15 C 0.7212(5) 0.1084(5) 0.3426(2) 0.086(2) Uani 1 1 d . . . . .
H15 H 0.753236 0.099630 0.325528 0.103 Uiso 1 1 calc R U . . .
C25 C 0.5340(4) -0.2131(3) 0.1237(2) 0.0687(17) Uani 1 1 d . . . . .
H25 H 0.527031 -0.240244 0.098036 0.082 Uiso 1 1 calc R U . . .
C2 C 0.8396(6) 0.4599(5) 0.6102(2) 0.098(3) Uani 1 1 d . . . . .
H2 H 0.848611 0.490166 0.634661 0.117 Uiso 1 1 calc R U . . .
C4 C 0.8816(4) 0.4089(5) 0.5571(2) 0.085(2) Uani 1 1 d . . . . .
H4 H 0.919562 0.403687 0.544570 0.102 Uiso 1 1 calc R U . . .
C41 C 0.4494(4) 0.1079(5) 0.2119(2) 0.086(2) Uani 1 1 d . . . . .
H41 H 0.434909 0.097251 0.241224 0.103 Uiso 1 1 calc R U . . .
C51 C 0.0945(3) 0.2389(5) 0.2453(2) 0.081(2) Uani 1 1 d . . . . .
H51 H 0.059771 0.254332 0.248545 0.097 Uiso 1 1 calc R U . . .
C16 C 0.7490(4) 0.1579(5) 0.3752(2) 0.087(2) Uani 1 1 d . . . . .
H16 H 0.799690 0.181597 0.381095 0.104 Uiso 1 1 calc R U . . .
C33 C 0.6552(5) 0.0922(6) 0.0786(2) 0.097(3) Uani 1 1 d . . . . .
H33 H 0.673027 0.105208 0.049937 0.116 Uiso 1 1 calc R U . . .
C1 C 0.7718(5) 0.4231(4) 0.59209(19) 0.082(2) Uani 1 1 d . . . . .
H1 H 0.733476 0.427236 0.605003 0.099 Uiso 1 1 calc R U . . .
C24 C 0.4819(4) -0.2385(4) 0.1551(2) 0.0768(19) Uani 1 1 d . . . . .
H24 H 0.438198 -0.283770 0.151687 0.092 Uiso 1 1 calc R U . . .
C19 C 0.5319(5) -0.0972(4) 0.2695(3) 0.102(3) Uani 1 1 d . . . . .
H19 H 0.487905 -0.142309 0.272152 0.122 Uiso 1 1 calc R U . . .
C18 C 0.5517(5) -0.0474(4) 0.3011(3) 0.107(3) Uani 1 1 d . . . . .
H18 H 0.520243 -0.055770 0.324916 0.128 Uiso 1 1 calc R U . . .
C13 C 0.6018(5) 0.0876(5) 0.3577(3) 0.106(3) Uani 1 1 d . . . . .
H13 H 0.551441 0.065918 0.351277 0.127 Uiso 1 1 calc R U . . .
C8 C 0.8090(5) 0.2570(5) 0.4482(3) 0.114(4) Uani 1 1 d . . . . .
H8 H 0.839548 0.243380 0.433396 0.137 Uiso 1 1 calc R U . . .
C7 C 0.8355(5) 0.3038(5) 0.4820(3) 0.100(3) Uani 1 1 d . . . . .
H7 H 0.884669 0.323118 0.490783 0.121 Uiso 1 1 calc R U . . .
C12 C 0.6320(4) 0.1365(5) 0.3905(3) 0.119(4) Uani 1 1 d . . . . .
H12 H 0.600400 0.144995 0.408191 0.143 Uiso 1 1 calc R U . . .
P2 P 0.333333 -0.333333 0.28663(8) 0.0602(7) Uani 1 3 d DS T P . .
P3 P 0.3665(2) 0.02853(16) 0.34886(10) 0.1259(11) Uani 1 1 d . . . . .
P1 P 0.4159(2) 0.1458(3) 0.00578(10) 0.1623(16) Uani 1 1 d . . . . .
F14 F 0.3441(5) -0.2714(6) 0.2575(3) 0.293(7) Uani 1 1 d . . . . .
F4 F 0.4808(5) 0.1393(7) 0.0227(2) 0.213(4) Uani 1 1 d . . . . .
F11 F 0.3221(6) -0.0447(4) 0.3661(2) 0.195(4) Uani 1 1 d . . . . .
F2 F 0.4146(8) 0.1879(6) 0.0454(2) 0.252(6) Uani 1 1 d . . . . .
F8 F 0.4320(5) 0.0569(6) 0.3828(3) 0.228(5) Uani 1 1 d . . . . .
F5 F 0.4052(5) 0.0946(6) -0.0354(3) 0.203(3) Uani 1 1 d . U . . .
F12 F 0.3067(7) -0.0021(6) 0.3122(4) 0.242(4) Uani 1 1 d . U . . .
F1 F 0.3484(6) 0.1389(6) -0.0136(3) 0.216(4) Uani 1 1 d . U . . .
F10 F 0.3987(7) 0.0946(6) 0.3235(3) 0.278(7) Uani 1 1 d . . . . .
F9 F 0.3339(5) 0.0540(5) 0.3821(4) 0.220(4) Uani 1 1 d . . . . .
F3 F 0.3706(7) 0.0707(7) 0.0334(4) 0.244(5) Uani 1 1 d . U . . .
F7 F 0.4113(8) 0.0014(9) 0.3256(5) 0.287(6) Uani 1 1 d . U . . .
C53 C 0.1991(10) -0.0706(9) 0.1212(5) 0.1428(16) Uani 0.75 1 d . . P . .
H53A H 0.146536 -0.103569 0.126406 0.171 Uiso 0.75 1 calc R U P . .
H53B H 0.225641 -0.095636 0.130588 0.171 Uiso 0.75 1 calc R U P . .
C54 C 0.2215(10) -0.0116(9) 0.1424(5) 0.1428(16) Uani 0.75 1 d . . P . .
H54A H 0.268149 0.001664 0.156778 0.171 Uiso 0.75 1 calc R U P . .
H54B H 0.185506 -0.018415 0.164923 0.171 Uiso 0.75 1 calc R U P . .
C55 C 0.2317(10) 0.0477(9) 0.1124(5) 0.1428(16) Uani 0.75 1 d . . P . .
H55A H 0.206053 0.072719 0.123346 0.171 Uiso 0.75 1 calc R U P . .
H55B H 0.283966 0.083932 0.109120 0.171 Uiso 0.75 1 calc R U P . .
C56 C 0.2031(10) 0.0147(9) 0.0744(5) 0.1428(16) Uani 0.75 1 d . . P . .
H56A H 0.230282 0.046280 0.049756 0.171 Uiso 0.75 1 calc R U P . .
H56B H 0.151203 0.000861 0.072070 0.171 Uiso 0.75 1 calc R U P . .
O1 O 0.2120(6) -0.0526(6) 0.0767(4) 0.1428(16) Uani 0.75 1 d . . P . .
F6 F 0.4604(7) 0.2096(7) -0.0205(4) 0.261(5) Uani 1 1 d . U . A 1
O2 O 0.3631(6) -0.1208(5) 0.2497(3) 0.1428(16) Uani 0.75 1 d G . P . .
C57 C 0.2945(6) -0.1234(6) 0.2545(3) 0.1428(16) Uani 0.75 1 d G . P . .
H57A H 0.292436 -0.101945 0.282437 0.171 Uiso 0.75 1 calc R U P . .
H57B H 0.253955 -0.174400 0.253350 0.171 Uiso 0.75 1 calc R U P . .
C58 C 0.2891(6) -0.0795(7) 0.2170(4) 0.1428(16) Uani 0.75 1 d G . P . .
H58A H 0.311295 -0.027322 0.224418 0.171 Uiso 0.75 1 calc R U P . .
H58B H 0.237864 -0.098397 0.208119 0.171 Uiso 0.75 1 calc R U P . .
C59 C 0.3326(7) -0.0918(7) 0.1816(2) 0.1428(16) Uani 0.75 1 d G . P . .
H59A H 0.302503 -0.138706 0.166521 0.171 Uiso 0.75 1 calc R U P . .
H59B H 0.352446 -0.051815 0.160173 0.171 Uiso 0.75 1 calc R U P . .
C60 C 0.3934(5) -0.0925(6) 0.2079(3) 0.1428(16) Uani 0.75 1 d G . P . .
H60A H 0.409693 -0.123723 0.193770 0.171 Uiso 0.75 1 calc R U P . .
H60B H 0.435579 -0.042596 0.210466 0.171 Uiso 0.75 1 calc R U P . .
F13 F 0.3959(5) -0.2761(5) 0.3125(4) 0.249(5) Uani 1 1 d D . . . .
N9 N 0.5108(7) 0.3208(7) 0.2393(5) 0.082(3) Uani 0.5 1 d . . P . .
C62 C 0.5192(7) 0.2870(9) 0.2609(5) 0.074(3) Uani 0.5 1 d . . P . .
C61 C 0.5409(12) 0.2442(12) 0.2937(6) 0.119(6) Uani 0.5 1 d . . P . .
H61A H 0.570976 0.277083 0.316733 0.178 Uiso 0.5 1 calc R U P . .
H61B H 0.568341 0.225168 0.278453 0.178 Uiso 0.5 1 calc R U P . .
H61C H 0.496724 0.203703 0.306155 0.178 Uiso 0.5 1 calc R U P . .

loop_
_atom_site_aniso_label
_atom_site_aniso_U_11
_atom_site_aniso_U_22
_atom_site_aniso_U_33
_atom_site_aniso_U_23
_atom_site_aniso_U_13
_atom_site_aniso_U_12
Fe2 0.0515(4) 0.0391(4) 0.0447(4) 0.0021(3) 0.0062(3) 0.0263(3)
Fe1 0.0765(6) 0.0765(6) 0.0270(6) 0.000 0.000 0.0382(3)
N7 0.036(2) 0.045(2) 0.042(2) -0.0053(16) -0.0044(16) 0.0181(17)
N5 0.053(2) 0.045(2) 0.049(2) -0.0040(18) 0.0058(19) 0.026(2)
N4 0.062(3) 0.036(2) 0.053(2) 0.0012(18) 0.004(2) 0.024(2)
N6 0.044(2) 0.041(2) 0.044(2) -0.0021(16) 0.0031(17) 0.0205(18)
N8 0.040(2) 0.068(3) 0.055(2) -0.011(2) -0.0050(19) 0.029(2)
N3 0.056(3) 0.038(2) 0.054(2) 0.0048(18) 0.0057(19) 0.027(2)
N2 0.065(3) 0.071(3) 0.036(2) 0.010(2) 0.004(2) 0.031(3)
N1 0.096(4) 0.077(3) 0.028(2) 0.005(2) -0.010(2) 0.043(3)
C47 0.036(2) 0.044(3) 0.050(3) 0.001(2) -0.0007(19) 0.019(2)
C43 0.042(3) 0.045(3) 0.047(3) -0.003(2) -0.004(2) 0.023(2)
C40 0.047(3) 0.052(3) 0.052(3) -0.001(2) -0.004(2) 0.027(2)
C35 0.056(3) 0.070(4) 0.047(3) 0.005(2) 0.000(2) 0.040(3)
C37 0.057(3) 0.056(3) 0.049(3) 0.003(2) -0.003(2) 0.035(3)
C46 0.040(3) 0.054(3) 0.049(3) 0.001(2) 0.002(2) 0.022(2)
C36 0.048(3) 0.041(2) 0.042(2) 0.0017(19) 0.0038(19) 0.023(2)
C22 0.059(3) 0.047(3) 0.070(4) -0.002(3) 0.004(3) 0.027(3)
C48 0.039(3) 0.065(3) 0.055(3) 0.000(3) -0.002(2) 0.025(3)
C31 0.059(3) 0.067(3) 0.045(3) -0.004(2) 0.003(2) 0.039(3)
C39 0.081(4) 0.095(5) 0.059(3) 0.005(3) 0.000(3) 0.068(4)
C21 0.059(3) 0.047(3) 0.055(3) 0.004(2) 0.009(2) 0.030(3)
C44 0.054(3) 0.056(3) 0.061(3) 0.007(3) 0.002(2) 0.029(3)
C32 0.056(3) 0.068(4) 0.041(3) 0.007(2) 0.007(2) 0.036(3)
C11 0.070(4) 0.078(4) 0.059(3) -0.005(3) 0.017(3) 0.031(4)
C26 0.079(4) 0.045(3) 0.058(3) 0.001(2) 0.004(3) 0.030(3)
C10 0.079(4) 0.078(4) 0.034(2) 0.003(2) 0.008(3) 0.039(3)
C14 0.084(5) 0.060(4) 0.065(4) 0.005(3) 0.030(3) 0.029(3)
C45 0.053(3) 0.068(4) 0.053(3) 0.007(3) 0.009(2) 0.028(3)
C30 0.087(5) 0.117(6) 0.056(3) 0.014(4) 0.017(3) 0.072(5)
C17 0.079(4) 0.055(3) 0.062(4) 0.002(3) 0.025(3) 0.028(3)
C23 0.068(4) 0.050(3) 0.102(5) 0.008(3) 0.019(4) 0.022(3)
C5 0.075(4) 0.073(4) 0.046(3) 0.005(3) -0.003(3) 0.033(3)
C29 0.069(4) 0.097(5) 0.065(4) -0.003(3) 0.018(3) 0.050(4)
C20 0.066(4) 0.047(3) 0.073(4) 0.004(3) 0.022(3) 0.023(3)
C6 0.079(4) 0.073(4) 0.050(3) 0.007(3) 0.009(3) 0.036(4)
C9 0.074(4) 0.073(4) 0.057(3) -0.004(3) 0.018(3) 0.032(4)
C27 0.079(4) 0.061(3) 0.061(3) -0.002(3) 0.013(3) 0.049(3)
C38 0.080(4) 0.103(5) 0.054(3) 0.015(3) 0.009(3) 0.063(4)
C49 0.048(3) 0.095(5) 0.078(4) 0.012(4) 0.012(3) 0.032(3)
C28 0.071(4) 0.069(4) 0.062(3) -0.003(3) 0.015(3) 0.043(3)
C52 0.050(3) 0.082(4) 0.066(4) 0.004(3) 0.006(3) 0.042(3)
C3 0.088(6) 0.101(6) 0.073(5) 0.007(4) -0.018(4) 0.036(5)
C50 0.060(4) 0.117(6) 0.078(4) 0.025(4) 0.021(3) 0.051(4)
C42 0.117(6) 0.133(7) 0.072(4) 0.036(4) 0.032(4) 0.101(6)
C34 0.119(7) 0.168(9) 0.056(4) 0.030(5) 0.015(4) 0.112(7)
C15 0.092(6) 0.129(7) 0.061(4) -0.018(4) 0.002(4) 0.073(5)
C25 0.089(5) 0.049(3) 0.058(3) -0.009(3) -0.010(3) 0.027(3)
C2 0.129(8) 0.105(6) 0.049(4) -0.006(4) -0.027(4) 0.051(6)
C4 0.075(5) 0.101(6) 0.065(4) -0.004(4) -0.015(3) 0.033(4)
C41 0.102(6) 0.124(6) 0.073(4) 0.043(4) 0.034(4) 0.088(5)
C51 0.047(3) 0.111(6) 0.089(5) -0.011(4) 0.006(3) 0.043(4)
C16 0.080(5) 0.127(7) 0.062(4) -0.029(4) -0.007(3) 0.059(5)
C33 0.110(6) 0.178(9) 0.053(4) 0.033(5) 0.022(4) 0.110(7)
C1 0.103(6) 0.106(6) 0.040(3) -0.009(3) -0.021(3) 0.053(5)
C24 0.074(4) 0.049(3) 0.091(5) -0.007(3) -0.011(4) 0.018(3)
C19 0.084(5) 0.064(4) 0.122(7) -0.005(4) 0.054(5) 0.011(4)
C18 0.092(6) 0.079(5) 0.100(6) -0.013(4) 0.057(5) 0.006(4)
C13 0.076(5) 0.113(7) 0.109(6) -0.040(5) 0.036(4) 0.031(5)
C8 0.067(5) 0.117(7) 0.145(8) -0.058(6) 0.015(5) 0.037(5)
C7 0.067(5) 0.114(7) 0.114(6) -0.037(5) 0.002(4) 0.041(5)
C12 0.066(5) 0.116(7) 0.131(7) -0.057(6) 0.039(5) 0.012(5)
P2 0.0707(11) 0.0707(11) 0.0393(12) 0.000 0.000 0.0354(5)
P3 0.193(3) 0.0932(18) 0.0936(17) 0.0243(14) 0.036(2) 0.073(2)
P1 0.163(3) 0.243(5) 0.0743(17) 0.031(2) -0.0049(19) 0.097(3)
F14 0.152(7) 0.381(14) 0.305(10) 0.283(10) 0.070(9) 0.104(10)
F4 0.171(7) 0.384(14) 0.085(4) -0.013(6) -0.029(4) 0.141(9)
F11 0.290(11) 0.116(5) 0.132(5) 0.022(4) -0.010(6) 0.066(6)
F2 0.479(18) 0.318(13) 0.078(4) -0.035(6) -0.053(7) 0.289(14)
F8 0.194(9) 0.319(13) 0.180(8) -0.113(8) -0.027(7) 0.135(9)
F5 0.209(5) 0.209(5) 0.168(5) -0.002(4) -0.023(4) 0.087(4)
F12 0.254(6) 0.235(6) 0.236(6) 0.028(4) -0.049(4) 0.121(4)
F1 0.213(5) 0.233(6) 0.211(5) 0.014(4) -0.046(4) 0.119(4)
F10 0.308(13) 0.209(10) 0.168(8) 0.106(7) -0.004(8) 0.019(9)
F9 0.187(8) 0.208(9) 0.271(11) -0.084(8) 0.032(7) 0.104(7)
F3 0.244(6) 0.245(6) 0.231(6) 0.020(4) 0.013(4) 0.113(4)
F7 0.286(7) 0.297(7) 0.285(7) -0.031(5) 0.009(5) 0.151(5)
C53 0.157(4) 0.132(4) 0.135(4) 0.001(3) -0.014(3) 0.069(3)
C54 0.157(4) 0.132(4) 0.135(4) 0.001(3) -0.014(3) 0.069(3)
C55 0.157(4) 0.132(4) 0.135(4) 0.001(3) -0.014(3) 0.069(3)
C56 0.157(4) 0.132(4) 0.135(4) 0.001(3) -0.014(3) 0.069(3)
O1 0.157(4) 0.132(4) 0.135(4) 0.001(3) -0.014(3) 0.069(3)
F6 0.273(7) 0.249(6) 0.230(6) 0.028(4) -0.013(4) 0.107(5)
O2 0.157(4) 0.132(4) 0.135(4) 0.001(3) -0.014(3) 0.069(3)
C57 0.157(4) 0.132(4) 0.135(4) 0.001(3) -0.014(3) 0.069(3)
C58 0.157(4) 0.132(4) 0.135(4) 0.001(3) -0.014(3) 0.069(3)
C59 0.157(4) 0.132(4) 0.135(4) 0.001(3) -0.014(3) 0.069(3)
C60 0.157(4) 0.132(4) 0.135(4) 0.001(3) -0.014(3) 0.069(3)
F13 0.238(10) 0.195(8) 0.316(12) -0.161(8) -0.183(9) 0.109(7)
N9 0.060(7) 0.065(8) 0.104(9) -0.027(6) -0.016(6) 0.019(6)
C62 0.052(7) 0.074(9) 0.080(9) -0.029(6) 0.002(6) 0.021(6)
C61 0.113(15) 0.119(16) 0.114(14) 0.023(11) 0.032(11) 0.050(12)

loop_
_atom_type_symbol
_atom_type_description
_atom_type_scat_dispersion_real
_atom_type_scat_dispersion_imag
_atom_type_scat_source
C C 0.0033 0.0016 'International Tables Vol C Tables 4.2.6.8 and 6.1.1.4'
H H 0.0000 0.0000 'International Tables Vol C Tables 4.2.6.8 and 6.1.1.4'
F F 0.0171 0.0103 'International Tables Vol C Tables 4.2.6.8 and 6.1.1.4'
Fe Fe 0.3463 0.8444 'International Tables Vol C Tables 4.2.6.8 and 6.1.1.4'
N N 0.0061 0.0033 'International Tables Vol C Tables 4.2.6.8 and 6.1.1.4'
O O 0.0106 0.0060 'International Tables Vol C Tables 4.2.6.8 and 6.1.1.4'
P P 0.1023 0.0942 'International Tables Vol C Tables 4.2.6.8 and 6.1.1.4'

loop_
_geom_angle_atom_site_label_1
_geom_angle_atom_site_label_2
_geom_angle_atom_site_label_3
_geom_angle
_geom_angle_site_symmetry_1
_geom_angle_site_symmetry_3
_geom_angle_publ_flag
N7 Fe2 N5 89.70(17) 2_655 . ?
N7 Fe2 N4 173.22(17) 2_655 . ?
N7 Fe2 N8 80.89(19) 2_655 2_655 ?
N5 Fe2 N4 96.36(18) . . ?
N5 Fe2 N8 96.90(19) . 2_655 ?
N4 Fe2 N8 95.3(2) . 2_655 ?
N6 Fe2 N7 94.38(17) . 2_655 ?
N6 Fe2 N5 81.37(17) . . ?
N6 Fe2 N4 89.53(18) . . ?
N6 Fe2 N8 175.00(19) . 2_655 ?
N3 Fe2 N7 92.60(17) . 2_655 ?
N3 Fe2 N5 175.36(19) . . ?
N3 Fe2 N4 81.56(18) . . ?
N3 Fe2 N6 94.43(17) . . ?
N3 Fe2 N8 87.45(18) . 2_655 ?
N2 Fe1 N2 94.08(18) . 3_665 ?
N2 Fe1 N2 94.08(18) . 2_655 ?
N2 Fe1 N2 94.07(18) 3_665 2_655 ?
N2 Fe1 N1 82.0(2) . . ?
N2 Fe1 N1 82.0(2) 3_665 3_665 ?
N2 Fe1 N1 175.4(2) . 2_655 ?
N2 Fe1 N1 175.4(2) 3_665 . ?
N2 Fe1 N1 175.4(2) 2_655 3_665 ?
N2 Fe1 N1 88.6(2) 2_655 . ?
N2 Fe1 N1 82.0(2) 2_655 2_655 ?
N2 Fe1 N1 88.6(2) . 3_665 ?
N2 Fe1 N1 88.6(2) 3_665 2_655 ?
N1 Fe1 N1 95.5(2) . 3_665 ?
N1 Fe1 N1 95.5(2) 3_665 2_655 ?
N1 Fe1 N1 95.5(2) . 2_655 ?
C47 N7 Fe2 126.2(3) . 3_665 ?
C47 N7 C46 118.1(4) . . ?
C46 N7 Fe2 115.7(3) . 3_665 ?
C31 N5 Fe2 115.7(3) . . ?
C31 N5 C27 117.3(5) . . ?
C27 N5 Fe2 126.8(4) . . ?
C22 N4 Fe2 116.1(4) . . ?
C22 N4 C26 117.3(5) . . ?
C26 N4 Fe2 126.6(4) . . ?
C36 N6 Fe2 126.9(3) . . ?
C36 N6 C32 118.1(4) . . ?
C32 N6 Fe2 114.9(3) . . ?
C48 N8 Fe2 114.7(3) . 3_665 ?
C52 N8 Fe2 126.5(4) . 3_665 ?
C52 N8 C48 118.5(5) . . ?
C21 N3 Fe2 127.2(4) . . ?
C21 N3 C20 117.4(5) . . ?
C20 N3 Fe2 115.4(4) . . ?
C10 N2 Fe1 126.8(4) . . ?
C10 N2 C6 116.9(6) . . ?
C6 N2 Fe1 116.3(4) . . ?
C5 N1 Fe1 114.2(4) . . ?
C1 N1 Fe1 127.6(5) . . ?
C1 N1 C5 118.2(6) . . ?
N7 C47 H47 118.7 . . ?
N7 C47 C43 122.6(5) . . ?
C43 C47 H47 118.7 . . ?
C47 C43 C40 118.5(4) . . ?
C44 C43 C47 118.8(5) . . ?
C44 C43 C40 122.7(5) . . ?
C39 C40 C43 121.4(5) . . ?
C39 C40 C41 117.3(5) . . ?
C41 C40 C43 121.2(5) . . ?
C36 C35 C37 121.0(5) . . ?
C36 C35 C34 114.6(5) . . ?
C34 C35 C37 124.5(5) . . ?
C38 C37 C35 120.6(5) . . ?
C38 C37 C42 116.9(5) . . ?
C42 C37 C35 122.5(5) . . ?
N7 C46 C48 113.6(5) . . ?
N7 C46 C45 121.5(5) . . ?
C45 C46 C48 124.8(5) . . ?
N6 C36 C35 125.4(5) . . ?
N6 C36 H36 117.3 . . ?
C35 C36 H36 117.3 . . ?
N4 C22 C23 122.9(6) . . ?
N4 C22 C20 113.4(5) . . ?
C23 C22 C20 123.6(6) . . ?
N8 C48 C46 114.1(5) . . ?
N8 C48 C49 120.4(5) . . ?
C49 C48 C46 125.5(6) . . ?
N5 C31 C32 113.3(4) . . ?
N5 C31 C30 121.7(5) . . ?
C30 C31 C32 125.0(5) . . ?
C40 C39 H39 118.8 . . ?
C40 C39 C38 122.4(5) . . ?
C38 C39 H39 118.8 . . ?
N3 C21 H21 117.6 . . ?
N3 C21 C17 124.8(6) . . ?
C17 C21 H21 117.6 . . ?
C43 C44 H44 120.5 . . ?
C43 C44 C45 119.1(5) . . ?
C45 C44 H44 120.5 . . ?
N6 C32 C31 114.5(5) . . ?
N6 C32 C33 119.5(5) . . ?
C33 C32 C31 126.0(5) . . ?
C16 C11 C9 120.2(7) . . ?
C16 C11 C12 116.6(7) . . ?
C12 C11 C9 123.2(6) . . ?
N4 C26 H26 118.7 . . ?
N4 C26 C25 122.6(6) . . ?
C25 C26 H26 118.7 . . ?
N2 C10 H10 118.1 . . ?
N2 C10 C9 123.8(6) . . ?
C9 C10 H10 118.1 . . ?
C15 C14 C17 119.7(6) . . ?
C13 C14 C17 122.7(7) . . ?
C13 C14 C15 117.5(7) . . ?
C46 C45 C44 119.7(5) . . ?
C46 C45 H45 120.1 . . ?
C44 C45 H45 120.1 . . ?
C31 C30 H30 120.0 . . ?
C31 C30 C29 119.9(6) . . ?
C29 C30 H30 120.0 . . ?
C21 C17 C14 121.0(6) . . ?
C21 C17 C18 116.9(6) . . ?
C18 C17 C14 122.0(6) . . ?
C22 C23 H23 120.3 . . ?
C24 C23 C22 119.4(7) . . ?
C24 C23 H23 120.3 . . ?
N1 C5 C6 114.4(6) . . ?
N1 C5 C4 121.2(6) . . ?
C4 C5 C6 124.4(7) . . ?
C30 C29 H29 120.4 . . ?
C28 C29 C30 119.2(6) . . ?
C28 C29 H29 120.4 . . ?
N3 C20 C22 113.4(5) . . ?
N3 C20 C19 120.4(6) . . ?
C19 C20 C22 126.2(6) . . ?
N2 C6 C5 112.9(6) . . ?
N2 C6 C7 122.1(6) . . ?
C7 C6 C5 124.9(7) . . ?
C10 C9 C11 121.3(7) . . ?
C10 C9 C8 117.2(6) . . ?
C8 C9 C11 121.5(6) . . ?
N5 C27 H27 118.3 . . ?
N5 C27 C28 123.4(6) . . ?
C28 C27 H27 118.3 . . ?
C37 C38 C39 121.0(6) . . ?
C37 C38 H38 119.5 . . ?
C39 C38 H38 119.5 . . ?
C48 C49 H49 120.0 . . ?
C50 C49 C48 119.9(7) . . ?
C50 C49 H49 120.0 . . ?
C29 C28 C27 118.4(6) . . ?
C29 C28 H28 120.8 . . ?
C27 C28 H28 120.8 . . ?
N8 C52 H52 119.1 . . ?
N8 C52 C51 121.8(6) . . ?
C51 C52 H52 119.1 . . ?
C2 C3 H3 119.6 . . ?
C4 C3 H3 119.6 . . ?
C4 C3 C2 120.8(8) . . ?
C49 C50 H50 119.7 . . ?
C51 C50 C49 120.6(7) . . ?
C51 C50 H50 119.7 . . ?
C37 C42 H42 119.3 . . ?
C41 C42 C37 121.3(6) . . ?
C41 C42 H42 119.3 . . ?
C35 C34 H34 119.1 . . ?
C33 C34 C35 121.7(7) . . ?
C33 C34 H34 119.1 . . ?
C14 C15 H15 119.2 . . ?
C16 C15 C14 121.5(7) . . ?
C16 C15 H15 119.2 . . ?
C26 C25 H25 120.5 . . ?
C24 C25 C26 119.0(6) . . ?
C24 C25 H25 120.5 . . ?
C3 C2 H2 120.9 . . ?
C1 C2 C3 118.3(8) . . ?
C1 C2 H2 120.9 . . ?
C5 C4 H4 120.6 . . ?
C3 C4 C5 118.7(8) . . ?
C3 C4 H4 120.6 . . ?
C40 C41 C42 120.8(6) . . ?
C40 C41 H41 119.6 . . ?
C42 C41 H41 119.6 . . ?
C52 C51 H51 120.6 . . ?
C50 C51 C52 118.7(6) . . ?
C50 C51 H51 120.6 . . ?
C11 C16 H16 119.4 . . ?
C15 C16 C11 121.3(7) . . ?
C15 C16 H16 119.4 . . ?
C32 C33 H33 119.7 . . ?
C34 C33 C32 120.5(6) . . ?
C34 C33 H33 119.7 . . ?
N1 C1 C2 122.7(8) . . ?
N1 C1 H1 118.7 . . ?
C2 C1 H1 118.7 . . ?
C23 C24 C25 118.9(6) . . ?
C23 C24 H24 120.5 . . ?
C25 C24 H24 120.5 . . ?
C20 C19 H19 119.4 . . ?
C18 C19 C20 121.1(7) . . ?
C18 C19 H19 119.4 . . ?
C17 C18 H18 120.4 . . ?
C19 C18 C17 119.3(6) . . ?
C19 C18 H18 120.4 . . ?
C14 C13 H13 120.7 . . ?
C12 C13 C14 118.7(8) . . ?
C12 C13 H13 120.7 . . ?
C9 C8 H8 119.8 . . ?
C7 C8 C9 120.3(7) . . ?
C7 C8 H8 119.8 . . ?
C6 C7 H7 120.2 . . ?
C8 C7 C6 119.6(8) . . ?
C8 C7 H7 120.2 . . ?
C11 C12 H12 117.9 . . ?
C13 C12 C11 124.2(7) . . ?
C13 C12 H12 117.9 . . ?
F14 P2 F14 88.1(8) 2_545 3_655 ?
F14 P2 F14 88.1(8) . 2_545 ?
F14 P2 F14 88.1(8) . 3_655 ?
F13 P2 F14 91.7(6) 2_545 . ?
F13 P2 F14 91.7(6) . 3_655 ?
F13 P2 F14 173.9(7) 2_545 3_655 ?
F13 P2 F14 85.8(6) . . ?
F13 P2 F14 85.8(6) 2_545 2_545 ?
F13 P2 F14 85.8(6) 3_655 3_655 ?
F13 P2 F14 173.9(7) 3_655 . ?
F13 P2 F14 91.7(6) 3_655 2_545 ?
F13 P2 F14 173.9(7) . 2_545 ?
F13 P2 F13 94.3(7) 2_545 3_655 ?
F13 P2 F13 94.3(7) 2_545 . ?
F13 P2 F13 94.3(7) . 3_655 ?
F11 P3 F8 97.9(6) . . ?
F11 P3 F12 82.4(6) . . ?
F11 P3 F9 87.9(6) . . ?
F11 P3 F7 87.9(7) . . ?
F12 P3 F8 173.8(6) . . ?
F10 P3 F11 166.7(6) . . ?
F10 P3 F8 95.2(7) . . ?
F10 P3 F12 84.4(6) . . ?
F10 P3 F9 96.0(8) . . ?
F10 P3 F7 91.6(8) . . ?
F9 P3 F8 83.3(5) . . ?
F9 P3 F12 102.9(7) . . ?
F9 P3 F7 164.2(8) . . ?
F7 P3 F8 82.2(6) . . ?
F7 P3 F12 91.6(7) . . ?
F4 P1 F5 92.2(6) . . ?
F4 P1 F3 81.5(6) . . ?
F2 P1 F4 93.4(5) . . ?
F2 P1 F5 172.0(7) . . ?
F2 P1 F3 88.7(6) . . ?
F5 P1 F3 86.6(6) . . ?
F1 P1 F4 169.9(7) . . ?
F1 P1 F2 94.7(7) . . ?
F1 P1 F5 79.1(5) . . ?
F1 P1 F3 92.7(6) . . ?
F6 P1 F4 94.6(7) . . ?
F6 P1 F2 95.7(8) . . ?
F6 P1 F5 89.5(6) . . ?
F6 P1 F1 90.7(7) . . ?
F6 P1 F3 174.3(8) . . ?
H53A C53 H53B 108.4 . . ?
C54 C53 H53A 110.1 . . ?
C54 C53 H53B 110.1 . . ?
C54 C53 O1 107.9(15) . . ?
O1 C53 H53A 110.1 . . ?
O1 C53 H53B 110.1 . . ?
C53 C54 H54A 109.8 . . ?
C53 C54 H54B 109.8 . . ?
C53 C54 C55 109.5(16) . . ?
H54A C54 H54B 108.2 . . ?
C55 C54 H54A 109.8 . . ?
C55 C54 H54B 109.8 . . ?
C54 C55 H55A 110.6 . . ?
C54 C55 H55B 110.6 . . ?
H55A C55 H55B 108.8 . . ?
C56 C55 C54 105.5(15) . . ?
C56 C55 H55A 110.6 . . ?
C56 C55 H55B 110.6 . . ?
C55 C56 H56A 111.3 . . ?
C55 C56 H56B 111.3 . . ?
C55 C56 O1 102.2(14) . . ?
H56A C56 H56B 109.2 . . ?
O1 C56 H56A 111.3 . . ?
O1 C56 H56B 111.3 . . ?
C53 O1 C56 101.4(12) . . ?
C57 O2 C60 109.9 . . ?
O2 C57 H57A 110.5 . . ?
O2 C57 H57B 110.5 . . ?
O2 C57 C58 106.4 . . ?
H57A C57 H57B 108.6 . . ?
C58 C57 H57A 110.5 . . ?
C58 C57 H57B 110.5 . . ?
C57 C58 H58A 111.4 . . ?
C57 C58 H58B 111.4 . . ?
C57 C58 C59 101.7 . . ?
H58A C58 H58B 109.3 . . ?
C59 C58 H58A 111.4 . . ?
C59 C58 H58B 111.4 . . ?
C58 C59 H59A 111.4 . . ?
C58 C59 H59B 111.4 . . ?
H59A C59 H59B 109.3 . . ?
C60 C59 C58 101.7 . . ?
C60 C59 H59A 111.4 . . ?
C60 C59 H59B 111.4 . . ?
O2 C60 C59 106.3 . . ?
O2 C60 H60A 110.5 . . ?
O2 C60 H60B 110.5 . . ?
C59 C60 H60A 110.5 . . ?
C59 C60 H60B 110.5 . . ?
H60A C60 H60B 108.7 . . ?
N9 C62 C61 173.4(17) . . ?
C62 C61 H61A 109.5 . . ?
C62 C61 H61B 109.5 . . ?
C62 C61 H61C 109.5 . . ?
H61A C61 H61B 109.5 . . ?
H61A C61 H61C 109.5 . . ?
H61B C61 H61C 109.5 . . ?

loop_
_geom_bond_atom_site_label_1
_geom_bond_atom_site_label_2
_geom_bond_distance
_geom_bond_site_symmetry_2
_geom_bond_publ_flag
Fe2 N7 1.954(4) 2_655 ?
Fe2 N5 1.955(4) . ?
Fe2 N4 1.965(4) . ?
Fe2 N6 1.953(4) . ?
Fe2 N8 1.969(5) 2_655 ?
Fe2 N3 1.949(4) . ?
Fe1 N2 1.939(5) 2_655 ?
Fe1 N2 1.939(5) . ?
Fe1 N2 1.939(5) 3_665 ?
Fe1 N1 1.952(5) 3_665 ?
Fe1 N1 1.952(5) 2_655 ?
Fe1 N1 1.952(5) . ?
N7 C47 1.356(6) . ?
N7 C46 1.357(6) . ?
N5 C31 1.341(7) . ?
N5 C27 1.347(7) . ?
N4 C22 1.326(7) . ?
N4 C26 1.344(7) . ?
N6 C36 1.343(6) . ?
N6 C32 1.347(6) . ?
N8 C48 1.360(7) . ?
N8 C52 1.345(7) . ?
N3 C21 1.339(7) . ?
N3 C20 1.356(7) . ?
N2 C10 1.357(7) . ?
N2 C6 1.358(8) . ?
N1 C5 1.374(9) . ?
N1 C1 1.329(8) . ?
C47 H47 0.9500 . ?
C47 C43 1.391(7) . ?
C43 C40 1.485(7) . ?
C43 C44 1.366(7) . ?
C40 C39 1.352(8) . ?
C40 C41 1.368(8) . ?
C35 C37 1.467(7) . ?
C35 C36 1.363(7) . ?
C35 C34 1.377(9) . ?
C37 C38 1.345(8) . ?
C37 C42 1.397(8) . ?
C46 C48 1.446(7) . ?
C46 C45 1.376(8) . ?
C36 H36 0.9500 . ?
C22 C23 1.371(9) . ?
C22 C20 1.490(8) . ?
C48 C49 1.382(8) . ?
C31 C32 1.460(7) . ?
C31 C30 1.366(8) . ?
C39 H39 0.9500 . ?
C39 C38 1.393(8) . ?
C21 H21 0.9500 . ?
C21 C17 1.355(8) . ?
C44 H44 0.9500 . ?
C44 C45 1.399(8) . ?
C32 C33 1.372(9) . ?
C11 C9 1.488(9) . ?
C11 C16 1.373(9) . ?
C11 C12 1.375(11) . ?
C26 H26 0.9500 . ?
C26 C25 1.372(9) . ?
C10 H10 0.9500 . ?
C10 C9 1.384(9) . ?
C14 C17 1.466(9) . ?
C14 C15 1.403(11) . ?
C14 C13 1.392(9) . ?
C45 H45 0.9500 . ?
C30 H30 0.9500 . ?
C30 C29 1.376(9) . ?
C17 C18 1.394(9) . ?
C23 H23 0.9500 . ?
C23 C24 1.357(10) . ?
C5 C6 1.456(9) . ?
C5 C4 1.378(10) . ?
C29 H29 0.9500 . ?
C29 C28 1.352(9) . ?
C20 C19 1.372(9) . ?
C6 C7 1.388(10) . ?
C9 C8 1.394(11) . ?
C27 H27 0.9500 . ?
C27 C28 1.373(8) . ?
C38 H38 0.9500 . ?
C49 H49 0.9500 . ?
C49 C50 1.363(10) . ?
C28 H28 0.9500 . ?
C52 H52 0.9500 . ?
C52 C51 1.400(9) . ?
C3 H3 0.9500 . ?
C3 C2 1.380(12) . ?
C3 C4 1.348(11) . ?
C50 H50 0.9500 . ?
C50 C51 1.335(11) . ?
C42 H42 0.9500 . ?
C42 C41 1.382(9) . ?
C34 H34 0.9500 . ?
C34 C33 1.348(10) . ?
C15 H15 0.9500 . ?
C15 C16 1.360(10) . ?
C25 H25 0.9500 . ?
C25 C24 1.365(10) . ?
C2 H2 0.9500 . ?
C2 C1 1.366(11) . ?
C4 H4 0.9500 . ?
C41 H41 0.9500 . ?
C51 H51 0.9500 . ?
C16 H16 0.9500 . ?
C33 H33 0.9500 . ?
C1 H1 0.9500 . ?
C24 H24 0.9500 . ?
C19 H19 0.9500 . ?
C19 C18 1.344(11) . ?
C18 H18 0.9500 . ?
C13 H13 0.9500 . ?
C13 C12 1.363(11) . ?
C8 H8 0.9500 . ?
C8 C7 1.355(11) . ?
C7 H7 0.9500 . ?
C12 H12 0.9500 . ?
P2 F14 1.514(7) . ?
P2 F14 1.514(7) 3_655 ?
P2 F14 1.514(7) 2_545 ?
P2 F13 1.506(6) 3_655 ?
P2 F13 1.506(6) 2_545 ?
P2 F13 1.506(6) . ?
P3 F11 1.458(7) . ?
P3 F8 1.601(10) . ?
P3 F12 1.581(11) . ?
P3 F10 1.445(9) . ?
P3 F9 1.485(8) . ?
P3 F7 1.516(14) . ?
P1 F4 1.541(9) . ?
P1 F2 1.525(9) . ?
P1 F5 1.618(10) . ?
P1 F1 1.491(10) . ?
P1 F3 1.632(12) . ?
P1 F6 1.452(12) . ?
C53 H53A 0.9900 . ?
C53 H53B 0.9900 . ?
C53 C54 1.28(2) . ?
C53 O1 1.421(17) . ?
C54 H54A 0.9900 . ?
C54 H54B 0.9900 . ?
C54 C55 1.49(2) . ?
C55 H55A 0.9900 . ?
C55 H55B 0.9900 . ?
C55 C56 1.347(19) . ?
C56 H56A 0.9900 . ?
C56 H56B 0.9900 . ?
C56 O1 1.534(18) . ?
O2 C57 1.4366 . ?
O2 C60 1.4382 . ?
C57 H57A 0.9900 . ?
C57 H57B 0.9900 . ?
C57 C58 1.5300 . ?
C58 H58A 0.9900 . ?
C58 H58B 0.9900 . ?
C58 C59 1.5381 . ?
C59 H59A 0.9900 . ?
C59 H59B 0.9900 . ?
C59 C60 1.5305 . ?
C60 H60A 0.9900 . ?
C60 H60B 0.9900 . ?
N9 C62 1.057(19) . ?
C62 C61 1.58(3) . ?
C61 H61A 0.9800 . ?
C61 H61B 0.9800 . ?
C61 H61C 0.9800 . ?

loop_
_geom_torsion_atom_site_label_1
_geom_torsion_atom_site_label_2
_geom_torsion_atom_site_label_3
_geom_torsion_atom_site_label_4
_geom_torsion
_geom_torsion_site_symmetry_1
_geom_torsion_site_symmetry_2
_geom_torsion_site_symmetry_3
_geom_torsion_site_symmetry_4
_geom_torsion_publ_flag
Fe2 N7 C47 C43 174.8(4) 3_665 . . . ?
Fe2 N7 C46 C48 5.1(6) 3_665 . . . ?
Fe2 N7 C46 C45 -172.1(4) 3_665 . . . ?
Fe2 N5 C31 C32 -6.1(6) . . . . ?
Fe2 N5 C31 C30 174.8(5) . . . . ?
Fe2 N5 C27 C28 -172.9(5) . . . . ?
Fe2 N4 C22 C23 178.3(5) . . . . ?
Fe2 N4 C22 C20 1.1(7) . . . . ?
Fe2 N4 C26 C25 -178.5(5) . . . . ?
Fe2 N6 C36 C35 174.9(4) . . . . ?
Fe2 N6 C32 C31 1.8(6) . . . . ?
Fe2 N6 C32 C33 -174.7(6) . . . . ?
Fe2 N8 C48 C46 -9.0(6) 3_665 . . . ?
Fe2 N8 C48 C49 173.4(5) 3_665 . . . ?
Fe2 N8 C52 C51 -171.3(5) 3_665 . . . ?
Fe2 N3 C21 C17 -177.3(5) . . . . ?
Fe2 N3 C20 C22 -1.7(7) . . . . ?
Fe2 N3 C20 C19 177.6(6) . . . . ?
Fe1 N2 C10 C9 -179.0(5) . . . . ?
Fe1 N2 C6 C5 -1.0(7) . . . . ?
Fe1 N2 C6 C7 -179.0(6) . . . . ?
Fe1 N1 C5 C6 -5.7(7) . . . . ?
Fe1 N1 C5 C4 173.8(5) . . . . ?
Fe1 N1 C1 C2 -173.7(6) . . . . ?
N7 C47 C43 C40 177.6(4) . . . . ?
N7 C47 C43 C44 -0.2(8) . . . . ?
N7 C46 C48 N8 2.6(7) . . . . ?
N7 C46 C48 C49 -179.9(6) . . . . ?
N7 C46 C45 C44 -5.6(9) . . . . ?
N5 C31 C32 N6 2.8(7) . . . . ?
N5 C31 C32 C33 179.0(7) . . . . ?
N5 C31 C30 C29 -0.4(11) . . . . ?
N5 C27 C28 C29 -2.0(10) . . . . ?
N4 C22 C23 C24 0.8(11) . . . . ?
N4 C22 C20 N3 0.4(8) . . . . ?
N4 C22 C20 C19 -178.8(8) . . . . ?
N4 C26 C25 C24 -0.2(10) . . . . ?
N6 C32 C33 C34 0.7(13) . . . . ?
N8 C48 C49 C50 -1.2(10) . . . . ?
N8 C52 C51 C50 -1.5(11) . . . . ?
N3 C21 C17 C14 176.1(6) . . . . ?
N3 C21 C17 C18 -2.9(11) . . . . ?
N3 C20 C19 C18 2.9(14) . . . . ?
N2 C10 C9 C11 177.2(6) . . . . ?
N2 C10 C9 C8 -1.0(11) . . . . ?
N2 C6 C7 C8 -2.4(14) . . . . ?
N1 C5 C6 N2 4.4(8) . . . . ?
N1 C5 C6 C7 -177.7(7) . . . . ?
N1 C5 C4 C3 2.1(11) . . . . ?
C47 N7 C46 C48 -176.6(4) . . . . ?
C47 N7 C46 C45 6.3(7) . . . . ?
C47 C43 C40 C39 -33.6(8) . . . . ?
C47 C43 C40 C41 147.9(6) . . . . ?
C47 C43 C44 C45 1.0(8) . . . . ?
C43 C40 C39 C38 -179.4(6) . . . . ?
C43 C40 C41 C42 -178.5(7) . . . . ?
C43 C44 C45 C46 1.8(9) . . . . ?
C40 C43 C44 C45 -176.7(5) . . . . ?
C40 C39 C38 C37 0.5(12) . . . . ?
C35 C37 C38 C39 179.1(6) . . . . ?
C35 C37 C42 C41 -177.1(8) . . . . ?
C35 C34 C33 C32 -4.2(15) . . . . ?
C37 C35 C36 N6 178.9(5) . . . . ?
C37 C35 C34 C33 -176.2(8) . . . . ?
C37 C42 C41 C40 -4.8(14) . . . . ?
C46 N7 C47 C43 -3.4(7) . . . . ?
C46 C48 C49 C50 -178.5(7) . . . . ?
C36 N6 C32 C31 178.5(5) . . . . ?
C36 N6 C32 C33 2.0(9) . . . . ?
C36 C35 C37 C38 -169.1(6) . . . . ?
C36 C35 C37 C42 12.3(10) . . . . ?
C36 C35 C34 C33 4.6(13) . . . . ?
C22 N4 C26 C25 0.5(9) . . . . ?
C22 C23 C24 C25 -0.5(11) . . . . ?
C22 C20 C19 C18 -177.9(9) . . . . ?
C48 N8 C52 C51 2.0(9) . . . . ?
C48 C46 C45 C44 177.6(5) . . . . ?
C48 C49 C50 C51 1.7(12) . . . . ?
C31 N5 C27 C28 0.6(9) . . . . ?
C31 C32 C33 C34 -175.4(8) . . . . ?
C31 C30 C29 C28 -1.0(12) . . . . ?
C39 C40 C41 C42 2.9(12) . . . . ?
C21 N3 C20 C22 179.6(5) . . . . ?
C21 N3 C20 C19 -1.1(10) . . . . ?
C21 C17 C18 C19 4.4(14) . . . . ?
C44 C43 C40 C39 144.1(6) . . . . ?
C44 C43 C40 C41 -34.4(9) . . . . ?
C32 N6 C36 C35 -1.4(8) . . . . ?
C32 C31 C30 C29 -179.4(7) . . . . ?
C11 C9 C8 C7 -176.8(9) . . . . ?
C26 N4 C22 C23 -0.8(9) . . . . ?
C26 N4 C22 C20 -178.0(5) . . . . ?
C26 C25 C24 C23 0.2(11) . . . . ?
C10 N2 C6 C5 -179.2(5) . . . . ?
C10 N2 C6 C7 2.8(10) . . . . ?
C10 C9 C8 C7 1.4(14) . . . . ?
C14 C17 C18 C19 -174.5(9) . . . . ?
C14 C15 C16 C11 -2.4(13) . . . . ?
C14 C13 C12 C11 5.2(17) . . . . ?
C45 C46 C48 N8 179.7(5) . . . . ?
C45 C46 C48 C49 -2.8(9) . . . . ?
C30 C31 C32 N6 -178.2(6) . . . . ?
C30 C31 C32 C33 -1.9(11) . . . . ?
C30 C29 C28 C27 2.1(11) . . . . ?
C17 C14 C15 C16 -179.3(7) . . . . ?
C17 C14 C13 C12 178.2(9) . . . . ?
C23 C22 C20 N3 -176.8(6) . . . . ?
C23 C22 C20 C19 3.9(12) . . . . ?
C5 N1 C1 C2 3.6(11) . . . . ?
C5 C6 C7 C8 179.8(9) . . . . ?
C20 N3 C21 C17 1.2(9) . . . . ?
C20 C22 C23 C24 177.8(7) . . . . ?
C20 C19 C18 C17 -4.5(16) . . . . ?
C6 N2 C10 C9 -1.1(9) . . . . ?
C6 C5 C4 C3 -178.4(7) . . . . ?
C9 C11 C16 C15 -180.0(8) . . . . ?
C9 C11 C12 C13 178.5(10) . . . . ?
C9 C8 C7 C6 0.2(16) . . . . ?
C27 N5 C31 C32 179.7(5) . . . . ?
C27 N5 C31 C30 0.6(9) . . . . ?
C38 C37 C42 C41 4.3(12) . . . . ?
C49 C50 C51 C52 -0.4(12) . . . . ?
C52 N8 C48 C46 177.0(5) . . . . ?
C52 N8 C48 C49 -0.6(8) . . . . ?
C3 C2 C1 N1 -1.7(12) . . . . ?
C42 C37 C38 C39 -2.2(11) . . . . ?
C34 C35 C37 C38 11.8(11) . . . . ?
C34 C35 C37 C42 -166.8(8) . . . . ?
C34 C35 C36 N6 -1.8(9) . . . . ?
C15 C14 C17 C21 -34.4(11) . . . . ?
C15 C14 C17 C18 144.5(9) . . . . ?
C15 C14 C13 C12 -5.0(14) . . . . ?
C2 C3 C4 C5 -0.1(13) . . . . ?
C4 C5 C6 N2 -175.1(6) . . . . ?
C4 C5 C6 C7 2.8(12) . . . . ?
C4 C3 C2 C1 -0.1(13) . . . . ?
C41 C40 C39 C38 -0.8(11) . . . . ?
C16 C11 C9 C10 173.2(7) . . . . ?
C16 C11 C9 C8 -8.7(12) . . . . ?
C16 C11 C12 C13 -3.7(16) . . . . ?
C1 N1 C5 C6 176.7(6) . . . . ?
C1 N1 C5 C4 -3.8(10) . . . . ?
C13 C14 C17 C21 142.4(8) . . . . ?
C13 C14 C17 C18 -38.7(12) . . . . ?
C13 C14 C15 C16 3.8(13) . . . . ?
C12 C11 C9 C10 -9.1(12) . . . . ?
C12 C11 C9 C8 169.0(10) . . . . ?
C12 C11 C16 C15 2.2(13) . . . . ?
C53 C54 C55 C56 9(2) . . . . ?
C54 C53 O1 C56 -32(2) . . . . ?
C54 C55 C56 O1 -27.1(19) . . . . ?
C55 C56 O1 C53 36.2(18) . . . . ?
O1 C53 C54 C55 16(2) . . . . ?
O2 C57 C58 C59 30.7 . . . . ?
C57 O2 C60 C59 -11.9 . . . . ?
C57 C58 C59 C60 -36.5 . . . . ?
C58 C59 C60 O2 30.6 . . . . ?
C60 O2 C57 C58 -12.2 . . . . ?

loop_
_smtbx_masks_void_nr
_smtbx_masks_void_average_x
_smtbx_masks_void_average_y
_smtbx_masks_void_average_z
_smtbx_masks_void_volume
_smtbx_masks_void_count_electrons
_smtbx_masks_void_content
1 -0.506 -0.994 -0.448 2906.3 565.5 '24 Acetonitrile'
2 -0.122 0.238 0.000 1236.6 328.8 '9 THF'
3 0.333 0.667 0.622 31.5 6.5 ?
4 0.667 0.333 0.378 31.5 6.6 ?
